data_7019030
loop_
_publ_author_name
'Nobbs, James D.'
'Tomov, Atanas K.'
'Cariou, Renan'
'Gibson, Vernon C.'
'White, Andrew J. P.'
'Britovsek, George J. P.'

_publ_section_title
;
 Thio-Pybox and Thio-Phebox complexes of chromium, iron, cobalt and nickel
 and their application in ethylene and butadiene polymerisation catalysis
;
_journal_issue 19
_journal_name_full 'Dalton Transactions'
_journal_page_first 5949
_journal_paper_doi 10.1039/c2dt30324h
_journal_volume 41
_journal_year 2012
_chemical_absolute_configuration ad
_chemical_formula_moiety 'C19 H27 Cl2 Co N3 S2, 0.67(C H2 Cl2)'
_chemical_formula_sum 'C19.67 H28.33 Cl3.33 Co N3 S2'
_chemical_formula_weight 548.00
_chemical_name_systematic
;
?
;
_space_group_IT_number 18
_symmetry_cell_setting orthorhombic
_symmetry_space_group_name_Hall 'P 2 2ab'
_symmetry_space_group_name_H-M 'P 21 21 2'
_atom_sites_solution_hydrogens geom
_atom_sites_solution_primary direct
_atom_sites_solution_secondary difmap
_audit_creation_method SHELXL-97
_cell_angle_alpha 90.00
_cell_angle_beta 90.00
_cell_angle_gamma 90.00
_cell_formula_units_Z 6
_cell_length_a 12.12020(13)
_cell_length_b 32.9663(4)
_cell_length_c 9.29999(10)
_cell_measurement_reflns_used 15729
_cell_measurement_temperature 173(2)
_cell_measurement_theta_max 71.2118
_cell_measurement_theta_min 2.6779
_cell_volume 3715.89(7)
_computing_cell_refinement 'CrysAlis RED, Oxford Diffraction Ltd'
_computing_data_collection 'CrysAlis CCD, Oxford Diffraction Ltd'
_computing_data_reduction 'CrysAlis RED, Oxford Diffraction Ltd'
_computing_molecular_graphics 'Bruker SHELXTL'
_computing_publication_material 'Bruker SHELXTL'
_computing_structure_refinement 'SHELXL-97 (Sheldrick, 1997)'
_computing_structure_solution 'SHELXS-97 (Sheldrick, 1990)'
_diffrn_ambient_temperature 173(2)
_diffrn_detector_area_resol_mean 8.2556
_diffrn_measured_fraction_theta_full 0.989
_diffrn_measured_fraction_theta_max 0.989
_diffrn_measurement_device_type 'OD Xcalibur PX Ultra'
_diffrn_measurement_method 'omega scans'
_diffrn_radiation_monochromator graphite
_diffrn_radiation_source 'Enhance Ultra (Cu) X-ray Source'
_diffrn_radiation_type CuK\a
_diffrn_radiation_wavelength 1.54184
_diffrn_reflns_av_R_equivalents 0.0342
_diffrn_reflns_av_sigmaI/netI 0.0244
_diffrn_reflns_limit_h_max 14
_diffrn_reflns_limit_h_min -13
_diffrn_reflns_limit_k_max 29
_diffrn_reflns_limit_k_min -40
_diffrn_reflns_limit_l_max 8
_diffrn_reflns_limit_l_min -11
_diffrn_reflns_number 23675
_diffrn_reflns_theta_full 71.41
_diffrn_reflns_theta_max 71.41
_diffrn_reflns_theta_min 2.68
_diffrn_standards_number 0
_exptl_absorpt_coefficient_mu 10.406
_exptl_absorpt_correction_T_max 1.00000
_exptl_absorpt_correction_T_min 0.56805
_exptl_absorpt_correction_type multi-scan
_exptl_absorpt_process_details
;
CrysAlis RED, Oxford Diffraction Ltd.,
Version 1.171.32.5 (release 08-05-2007 CrysAlis171 .NET)
(compiled May 8 2007,13:10:02)
Empirical absorption correction using spherical harmonics,
implemented in SCALE3 ABSPACK scaling algorithm.
;
_exptl_crystal_colour Green
_exptl_crystal_density_diffrn 1.469
_exptl_crystal_density_method 'not measured'
_exptl_crystal_description blocks
_exptl_crystal_F_000 1698
_exptl_crystal_size_max 0.27
_exptl_crystal_size_mid 0.17
_exptl_crystal_size_min 0.17
_refine_diff_density_max 0.607
_refine_diff_density_min -0.448
_refine_diff_density_rms 0.062
_refine_ls_abs_structure_details 'Flack H D (1983), Acta Cryst. A39, 876-881, 3054 Friedel pairs'
_refine_ls_abs_structure_Flack -0.039(2)
_refine_ls_extinction_coef 0.00085(7)
_refine_ls_extinction_expression Fc^*^=kFc[1+0.001xFc^2^\l^3^/sin(2\q)]^-1/4^
_refine_ls_extinction_method SHELXL
_refine_ls_goodness_of_fit_ref 1.032
_refine_ls_hydrogen_treatment constr
_refine_ls_matrix_type full
_refine_ls_number_parameters 408
_refine_ls_number_reflns 7104
_refine_ls_number_restraints 7
_refine_ls_restrained_S_all 1.040
_refine_ls_R_factor_all 0.0342
_refine_ls_R_factor_gt 0.0312
_refine_ls_shift/su_max 0.002
_refine_ls_shift/su_mean 0.000
_refine_ls_structure_factor_coef Fsqd
_refine_ls_weighting_details 'calc w=1/[\s^2^(Fo^2^)+(0.0540P)^2^+1.7709P] where P=(Fo^2^+2Fc^2^)/3'
_refine_ls_weighting_scheme calc
_refine_ls_wR_factor_gt 0.0811
_refine_ls_wR_factor_ref 0.0836
_reflns_number_gt 6696
_reflns_number_total 7104
_reflns_threshold_expression >2sigma(I)
_cod_data_source_file c2dt30324h.txt
_cod_data_source_block '[Co(L2)Cl2]'
_cod_depositor_comments
;
The following automatic conversions were performed:

'_symmetry_cell_setting' value 'Orthorhombic' changed to
'orthorhombic' according to
/home/saulius/struct/CIF-dictionaries/cif_core.dic dictionary named
'cif_core.dic' version 2.4.1 from 2010-06-29.

Automatic conversion script
Id: cif_fix_values 1715 2011-07-08 13:25:40Z adriana 
;
_cod_original_sg_symbol_H-M P2(1)2(1)2
_cod_database_code 7019030

loop_
_symmetry_equiv_pos_as_xyz
'x, y, z'
'-x, -y, z'
'-x+1/2, y+1/2, -z'
'x+1/2, -y+1/2, -z'

loop_
_atom_site_label
_atom_site_type_symbol
_atom_site_fract_x
_atom_site_fract_y
_atom_site_fract_z
_atom_site_U_iso_or_equiv
_atom_site_adp_type
_atom_site_occupancy
_atom_site_symmetry_multiplicity
_atom_site_calc_flag
_atom_site_refinement_flags
_atom_site_disorder_assembly
_atom_site_disorder_group
Co Co 1.04149(3) 0.697649(13) 0.26402(4) 0.01876(11) Uani 1 1 d . . .
Cl1 Cl 0.89570(6) 0.67204(2) 0.38780(8) 0.02776(16) Uani 1 1 d . . .
Cl2 Cl 1.21430(6) 0.70992(2) 0.34156(9) 0.03061(17) Uani 1 1 d . . .
N1 N 1.00426(18) 0.69918(6) 0.0509(2) 0.0175(4) Uani 1 1 d . . .
C2 C 1.0361(2) 0.66919(7) -0.0392(3) 0.0174(5) Uani 1 1 d . . .
C3 C 1.0060(2) 0.66930(8) -0.1830(3) 0.0246(6) Uani 1 1 d . . .
H3A H 1.0306 0.6485 -0.2461 0.030 Uiso 1 1 calc R . .
C4 C 0.9389(3) 0.70044(9) -0.2332(3) 0.0284(6) Uani 1 1 d . . .
H4A H 0.9154 0.7007 -0.3306 0.034 Uiso 1 1 calc R . .
C5 C 0.9066(3) 0.73094(9) -0.1404(3) 0.0268(6) Uani 1 1 d . . .
H5A H 0.8608 0.7525 -0.1728 0.032 Uiso 1 1 calc R . .
C6 C 0.9423(2) 0.72942(8) 0.0005(3) 0.0204(5) Uani 1 1 d . . .
C7 C 1.1048(2) 0.63795(8) 0.0319(3) 0.0182(5) Uani 1 1 d . . .
N7 N 1.11082(19) 0.63679(7) 0.1676(3) 0.0217(5) Uani 1 1 d . . .
S8 S 1.18596(6) 0.605457(19) -0.07238(8) 0.02367(15) Uani 1 1 d . . .
C9 C 1.2298(3) 0.58032(11) 0.0894(4) 0.0446(9) Uani 1 1 d . . .
H9A H 1.1955 0.5531 0.0959 0.054 Uiso 1 1 calc R . .
H9B H 1.3110 0.5770 0.0893 0.054 Uiso 1 1 calc R . .
C10 C 1.1936(2) 0.60691(9) 0.2188(3) 0.0263(6) Uani 1 1 d . . .
H10A H 1.2597 0.6224 0.2520 0.032 Uiso 1 1 calc R . .
C11 C 1.1530(3) 0.58112(9) 0.3461(3) 0.0287(6) Uani 1 1 d . . .
C12 C 1.0433(3) 0.56050(11) 0.3108(5) 0.0487(9) Uani 1 1 d . . .
H12A H 1.0194 0.5441 0.3931 0.073 Uiso 1 1 calc R . .
H12B H 1.0526 0.5430 0.2266 0.073 Uiso 1 1 calc R . .
H12C H 0.9874 0.5812 0.2900 0.073 Uiso 1 1 calc R . .
C13 C 1.2414(4) 0.54916(13) 0.3817(4) 0.0534(11) Uani 1 1 d . . .
H13A H 1.2160 0.5324 0.4622 0.080 Uiso 1 1 calc R . .
H13B H 1.3102 0.5628 0.4083 0.080 Uiso 1 1 calc R . .
H13C H 1.2541 0.5320 0.2974 0.080 Uiso 1 1 calc R . .
C14 C 1.1362(3) 0.60782(11) 0.4790(4) 0.0395(8) Uani 1 1 d . . .
H14A H 1.1102 0.5911 0.5592 0.059 Uiso 1 1 calc R . .
H14B H 1.0814 0.6288 0.4578 0.059 Uiso 1 1 calc R . .
H14C H 1.2064 0.6206 0.5052 0.059 Uiso 1 1 calc R . .
C17 C 0.9181(2) 0.76092(8) 0.1104(3) 0.0224(6) Uani 1 1 d . . .
N17 N 0.96161(19) 0.75893(6) 0.2355(2) 0.0201(5) Uani 1 1 d . . .
S18 S 0.83032(7) 0.80125(2) 0.06824(10) 0.0399(2) Uani 1 1 d . . .
C19 C 0.8688(4) 0.82518(11) 0.2357(4) 0.0512(11) Uani 1 1 d . . .
H19A H 0.9219 0.8474 0.2178 0.061 Uiso 1 1 calc R . .
H19B H 0.8029 0.8366 0.2837 0.061 Uiso 1 1 calc R . .
C20 C 0.9221(2) 0.79217(8) 0.3310(3) 0.0253(6) Uani 1 1 d . . .
H20A H 0.8635 0.7808 0.3952 0.030 Uiso 1 1 calc R . .
C21 C 1.0141(2) 0.80978(8) 0.4269(3) 0.0229(5) Uani 1 1 d . . .
C22 C 0.9706(3) 0.84828(9) 0.5018(4) 0.0337(7) Uani 1 1 d . . .
H22A H 1.0285 0.8596 0.5633 0.051 Uiso 1 1 calc R . .
H22B H 0.9062 0.8414 0.5607 0.051 Uiso 1 1 calc R . .
H22C H 0.9493 0.8683 0.4291 0.051 Uiso 1 1 calc R . .
C23 C 1.1172(3) 0.81984(10) 0.3401(4) 0.0424(9) Uani 1 1 d . . .
H23A H 1.1446 0.7952 0.2932 0.064 Uiso 1 1 calc R . .
H23B H 1.1741 0.8306 0.4043 0.064 Uiso 1 1 calc R . .
H23C H 1.0991 0.8402 0.2669 0.064 Uiso 1 1 calc R . .
C24 C 1.0421(3) 0.77891(10) 0.5438(4) 0.0394(8) Uani 1 1 d . . .
H24A H 1.0704 0.7541 0.4992 0.059 Uiso 1 1 calc R . .
H24B H 0.9756 0.7726 0.5993 0.059 Uiso 1 1 calc R . .
H24C H 1.0984 0.7903 0.6080 0.059 Uiso 1 1 calc R . .
Co' Co 0.5000 0.5000 0.69720(6) 0.01776(14) Uani 1 2 d S . .
Cl1' Cl 0.57159(6) 0.44525(2) 0.80755(8) 0.02959(16) Uani 1 1 d . . .
N1' N 0.5000 0.5000 0.4785(3) 0.0156(6) Uani 1 2 d S . .
C2' C 0.5703(2) 0.52383(8) 0.4054(3) 0.0201(5) Uani 1 1 d . . .
C3' C 0.5701(2) 0.52557(11) 0.2568(3) 0.0310(7) Uani 1 1 d . . .
H3'A H 0.6169 0.5439 0.2070 0.037 Uiso 1 1 calc R . .
C4' C 0.5000 0.5000 0.1823(5) 0.0379(11) Uani 1 2 d S . .
H4'A H 0.5000 0.5000 0.0802 0.045 Uiso 1 2 calc SR . .
C7' C 0.6489(2) 0.54590(8) 0.4984(3) 0.0176(5) Uani 1 1 d . . .
N7' N 0.65312(17) 0.53844(6) 0.6323(2) 0.0167(4) Uani 1 1 d . . .
S8' S 0.73549(6) 0.58272(2) 0.42366(8) 0.02825(16) Uani 1 1 d . . .
C9' C 0.8082(2) 0.58541(9) 0.5935(3) 0.0279(6) Uani 1 1 d . . .
H9'A H 0.8797 0.5710 0.5868 0.033 Uiso 1 1 calc R . .
H9'B H 0.8225 0.6140 0.6197 0.033 Uiso 1 1 calc R . .
C10' C 0.7339(2) 0.56517(8) 0.7069(3) 0.0193(5) Uani 1 1 d . . .
H10B H 0.6911 0.5872 0.7557 0.023 Uiso 1 1 calc R . .
C11' C 0.7998(2) 0.54235(8) 0.8241(3) 0.0205(5) Uani 1 1 d . . .
C12' C 0.8483(2) 0.50327(9) 0.7641(3) 0.0274(6) Uani 1 1 d . . .
H12D H 0.8896 0.4892 0.8398 0.041 Uiso 1 1 calc R . .
H12E H 0.8979 0.5097 0.6841 0.041 Uiso 1 1 calc R . .
H12F H 0.7885 0.4857 0.7297 0.041 Uiso 1 1 calc R . .
C13' C 0.8923(3) 0.57004(11) 0.8785(4) 0.0373(8) Uani 1 1 d . . .
H13D H 0.9348 0.5559 0.9528 0.056 Uiso 1 1 calc R . .
H13E H 0.8602 0.5948 0.9193 0.056 Uiso 1 1 calc R . .
H13F H 0.9410 0.5772 0.7984 0.056 Uiso 1 1 calc R . .
C14' C 0.7241(3) 0.53268(9) 0.9502(3) 0.0279(6) Uani 1 1 d . . .
H14D H 0.7657 0.5181 1.0243 0.042 Uiso 1 1 calc R . .
H14E H 0.6627 0.5157 0.9170 0.042 Uiso 1 1 calc R . .
H14F H 0.6950 0.5580 0.9905 0.042 Uiso 1 1 calc R . .
C30 C 0.6826(7) 0.66055(16) 0.1377(7) 0.072(2) Uani 0.767(5) 1 d PD A 1
H30A H 0.6832 0.6616 0.2441 0.086 Uiso 0.767(5) 1 calc PR A 1
H30B H 0.7540 0.6492 0.1054 0.086 Uiso 0.767(5) 1 calc PR A 1
Cl3 Cl 0.66706(11) 0.70903(5) 0.06969(19) 0.0623(6) Uani 0.767(5) 1 d PD A 1
Cl4 Cl 0.5688(2) 0.62754(7) 0.0761(3) 0.0815(7) Uani 0.767(5) 1 d PD A 1
C30' C 0.6009(12) 0.6639(4) 0.1465(15) 0.037(3) Uiso 0.233(5) 1 d PD A 2
H30C H 0.5474 0.6849 0.1772 0.045 Uiso 0.233(5) 1 calc PR A 2
H30D H 0.6404 0.6535 0.2320 0.045 Uiso 0.233(5) 1 calc PR A 2
Cl3' Cl 0.6950(8) 0.6835(3) 0.0163(10) 0.116(3) Uiso 0.233(5) 1 d PD A 2
Cl4' Cl 0.5328(8) 0.6233(3) 0.0510(11) 0.084(3) Uiso 0.233(5) 1 d PD A 2

loop_
_atom_site_aniso_label
_atom_site_aniso_U_11
_atom_site_aniso_U_22
_atom_site_aniso_U_33
_atom_site_aniso_U_23
_atom_site_aniso_U_13
_atom_site_aniso_U_12
Co 0.0180(2) 0.0232(2) 0.0151(2) 0.00209(16) 0.00040(16) -0.00200(16)
Cl1 0.0264(3) 0.0287(3) 0.0282(3) 0.0027(3) 0.0092(3) -0.0043(3)
Cl2 0.0190(3) 0.0295(3) 0.0433(4) 0.0024(3) -0.0045(3) -0.0018(3)
N1 0.0189(10) 0.0137(9) 0.0201(11) 0.0018(8) 0.0013(9) -0.0003(8)
C2 0.0211(13) 0.0159(11) 0.0153(12) -0.0025(9) 0.0042(10) -0.0046(10)
C3 0.0322(15) 0.0211(12) 0.0206(13) -0.0021(10) 0.0006(12) -0.0044(11)
C4 0.0385(16) 0.0278(14) 0.0189(13) 0.0014(11) -0.0082(12) -0.0032(12)
C5 0.0330(16) 0.0232(14) 0.0243(15) 0.0016(11) -0.0071(12) 0.0027(12)
C6 0.0235(14) 0.0172(12) 0.0205(13) 0.0020(10) -0.0024(11) -0.0003(10)
C7 0.0192(12) 0.0148(11) 0.0205(14) -0.0045(10) 0.0056(10) -0.0027(10)
N7 0.0237(11) 0.0183(10) 0.0232(12) 0.0044(9) 0.0035(9) 0.0066(9)
S8 0.0267(3) 0.0198(3) 0.0246(3) -0.0057(3) 0.0074(3) 0.0012(2)
C9 0.060(2) 0.0445(19) 0.0298(18) 0.0063(15) 0.0150(17) 0.0308(18)
C10 0.0251(14) 0.0254(13) 0.0286(15) 0.0034(12) 0.0040(12) 0.0128(11)
C11 0.0329(16) 0.0237(14) 0.0295(16) 0.0068(12) 0.0057(13) 0.0100(12)
C12 0.056(2) 0.0358(18) 0.055(2) 0.0078(17) 0.0095(19) -0.0091(17)
C13 0.067(3) 0.051(2) 0.042(2) 0.0221(18) 0.0113(19) 0.037(2)
C14 0.054(2) 0.0398(18) 0.0250(16) 0.0049(14) 0.0056(14) 0.0140(16)
C17 0.0220(13) 0.0208(12) 0.0243(14) -0.0001(11) -0.0029(11) 0.0026(11)
N17 0.0225(11) 0.0157(10) 0.0221(12) -0.0012(9) 0.0020(9) 0.0024(9)
S18 0.0483(5) 0.0316(4) 0.0398(4) -0.0084(3) -0.0194(4) 0.0220(3)
C19 0.073(3) 0.0359(19) 0.044(2) -0.0184(16) -0.0243(19) 0.0324(19)
C20 0.0262(14) 0.0244(13) 0.0253(14) -0.0074(11) 0.0010(12) 0.0062(11)
C21 0.0257(14) 0.0207(12) 0.0223(13) -0.0038(11) 0.0018(11) -0.0003(10)
C22 0.0416(19) 0.0258(15) 0.0336(17) -0.0102(12) -0.0020(15) 0.0016(13)
C23 0.0377(19) 0.0312(16) 0.058(2) -0.0082(16) 0.0138(17) -0.0114(14)
C24 0.058(2) 0.0340(16) 0.0261(16) -0.0048(13) -0.0067(15) 0.0102(15)
Co' 0.0221(3) 0.0194(3) 0.0118(3) 0.000 0.000 0.0072(2)
Cl1' 0.0250(3) 0.0222(3) 0.0416(4) 0.0109(3) -0.0125(3) 0.0001(2)
N1' 0.0113(14) 0.0173(14) 0.0181(15) 0.000 0.000 0.0056(11)
C2' 0.0145(12) 0.0283(14) 0.0176(13) 0.0037(10) 0.0049(10) 0.0096(10)
C3' 0.0248(15) 0.0514(19) 0.0169(14) 0.0073(13) 0.0045(11) 0.0018(14)
C4' 0.029(2) 0.070(3) 0.015(2) 0.000 0.000 -0.001(2)
C7' 0.0127(12) 0.0198(12) 0.0203(13) 0.0057(10) 0.0052(10) 0.0032(10)
N7' 0.0107(10) 0.0189(10) 0.0204(11) 0.0002(9) 0.0041(8) 0.0004(8)
S8' 0.0251(3) 0.0329(4) 0.0267(4) 0.0128(3) 0.0042(3) -0.0050(3)
C9' 0.0238(14) 0.0290(14) 0.0308(16) 0.0099(12) 0.0005(12) -0.0086(11)
C10' 0.0176(12) 0.0176(11) 0.0228(13) 0.0011(10) 0.0017(11) -0.0047(9)
C11' 0.0185(12) 0.0214(12) 0.0215(13) 0.0022(10) -0.0002(11) -0.0039(10)
C12' 0.0190(13) 0.0274(14) 0.0357(16) 0.0048(13) -0.0020(12) 0.0030(11)
C13' 0.0317(17) 0.0405(17) 0.0396(19) 0.0028(14) -0.0107(14) -0.0182(14)
C14' 0.0273(15) 0.0350(15) 0.0213(14) 0.0035(12) 0.0021(12) -0.0052(12)
C30 0.115(7) 0.047(3) 0.053(3) 0.006(3) -0.019(4) 0.024(3)
Cl3 0.0470(8) 0.0669(10) 0.0729(11) 0.0260(8) 0.0021(7) -0.0022(6)
Cl4 0.0905(16) 0.0576(10) 0.0965(16) 0.0003(9) -0.0383(13) 0.0111(10)

loop_
_atom_type_symbol
_atom_type_description
_atom_type_scat_dispersion_real
_atom_type_scat_dispersion_imag
_atom_type_scat_source
C C 0.0181 0.0091 'International Tables Vol C Tables 4.2.6.8 and 6.1.1.4'
H H 0.0000 0.0000 'International Tables Vol C Tables 4.2.6.8 and 6.1.1.4'
N N 0.0311 0.0180 'International Tables Vol C Tables 4.2.6.8 and 6.1.1.4'
S S 0.3331 0.5567 'International Tables Vol C Tables 4.2.6.8 and 6.1.1.4'
Cl Cl 0.3639 0.7018 'International Tables Vol C Tables 4.2.6.8 and 6.1.1.4'
Co Co -2.3653 3.6143 'International Tables Vol C Tables 4.2.6.8 and 6.1.1.4'

loop_
_geom_angle_atom_site_label_1
_geom_angle_atom_site_label_2
_geom_angle_atom_site_label_3
_geom_angle
_geom_angle_site_symmetry_1
_geom_angle_site_symmetry_3
N1 Co Cl2 120.94(7) . .
N1 Co N17 76.59(8) . .
Cl2 Co N17 106.02(6) . .
N1 Co Cl1 109.30(7) . .
Cl2 Co Cl1 128.90(3) . .
N17 Co Cl1 93.35(6) . .
N1 Co N7 74.27(8) . .
Cl2 Co N7 86.73(6) . .
N17 Co N7 150.71(8) . .
Cl1 Co N7 98.86(6) . .
C6 N1 C2 119.3(2) . .
C6 N1 Co 119.08(18) . .
C2 N1 Co 121.49(17) . .
N1 C2 C3 121.3(2) . .
N1 C2 C7 113.1(2) . .
C3 C2 C7 125.5(2) . .
C2 C3 C4 118.7(3) . .
C5 C4 C3 119.6(3) . .
C6 C5 C4 118.5(3) . .
N1 C6 C5 122.5(3) . .
N1 C6 C17 113.1(2) . .
C5 C6 C17 124.4(2) . .
N7 C7 C2 120.0(2) . .
N7 C7 S8 120.2(2) . .
C2 C7 S8 119.66(19) . .
C7 N7 C10 112.3(2) . .
C7 N7 Co 109.51(18) . .
C10 N7 Co 133.22(19) . .
C7 S8 C9 89.12(14) . .
C10 C9 S8 107.7(2) . .
N7 C10 C11 113.4(2) . .
N7 C10 C9 108.5(2) . .
C11 C10 C9 112.0(2) . .
C12 C11 C14 108.3(3) . .
C12 C11 C10 111.0(3) . .
C14 C11 C10 110.2(2) . .
C12 C11 C13 110.3(3) . .
C14 C11 C13 108.2(3) . .
C10 C11 C13 108.8(3) . .
N17 C17 C6 120.6(2) . .
N17 C17 S18 119.6(2) . .
C6 C17 S18 119.8(2) . .
C17 N17 C20 111.8(2) . .
C17 N17 Co 109.26(18) . .
C20 N17 Co 136.62(18) . .
C17 S18 C19 88.94(14) . .
C20 C19 S18 107.1(2) . .
N17 C20 C21 112.9(2) . .
N17 C20 C19 108.1(2) . .
C21 C20 C19 111.6(3) . .
C23 C21 C24 109.9(3) . .
C23 C21 C22 109.9(2) . .
C24 C21 C22 107.7(2) . .
C23 C21 C20 111.6(3) . .
C24 C21 C20 108.8(2) . .
C22 C21 C20 108.9(2) . .
N1' Co' Cl1' 117.14(2) . 2_665
N1' Co' Cl1' 117.14(2) . .
Cl1' Co' Cl1' 125.73(5) 2_665 .
N1' Co' N7' 74.96(6) . .
Cl1' Co' N7' 89.37(5) 2_665 .
Cl1' Co' N7' 104.34(6) . .
N1' Co' N7' 74.96(6) . 2_665
Cl1' Co' N7' 104.34(6) 2_665 2_665
Cl1' Co' N7' 89.37(5) . 2_665
N7' Co' N7' 149.93(11) . 2_665
C2' N1' C2' 119.2(3) 2_665 .
C2' N1' Co' 120.39(16) 2_665 .
C2' N1' Co' 120.39(16) . .
N1' C2' C3' 121.9(3) . .
N1' C2' C7' 113.6(2) . .
C3' C2' C7' 124.5(3) . .
C4' C3' C2' 118.5(3) . .
C3' C4' C3' 119.9(4) . 2_665
N7' C7' C2' 120.3(2) . .
N7' C7' S8' 120.0(2) . .
C2' C7' S8' 119.7(2) . .
C7' N7' C10' 111.6(2) . .
C7' N7' Co' 109.14(18) . .
C10' N7' Co' 136.53(17) . .
C7' S8' C9' 88.80(13) . .
C10' C9' S8' 106.98(19) . .
N7' C10' C9' 108.8(2) . .
N7' C10' C11' 112.4(2) . .
C9' C10' C11' 113.0(2) . .
C12' C11' C14' 109.8(2) . .
C12' C11' C13' 110.1(2) . .
C14' C11' C13' 108.1(2) . .
C12' C11' C10' 110.7(2) . .
C14' C11' C10' 109.4(2) . .
C13' C11' C10' 108.7(2) . .
Cl3 C30 Cl4 110.4(3) . .
Cl3' C30' Cl4' 103.2(8) . .

loop_
_geom_bond_atom_site_label_1
_geom_bond_atom_site_label_2
_geom_bond_distance
_geom_bond_site_symmetry_2
Co N1 2.034(2) .
Co Cl2 2.2518(8) .
Co N17 2.256(2) .
Co Cl1 2.2717(8) .
Co N7 2.353(2) .
N1 C6 1.333(3) .
N1 C2 1.352(3) .
C2 C3 1.387(4) .
C2 C7 1.480(4) .
C3 C4 1.390(4) .
C4 C5 1.382(4) .
C5 C6 1.380(4) .
C6 C17 1.486(4) .
C7 N7 1.265(4) .
C7 S8 1.748(3) .
N7 C10 1.484(3) .
S8 C9 1.798(3) .
C9 C10 1.553(4) .
C10 C11 1.538(4) .
C11 C12 1.529(5) .
C11 C14 1.531(4) .
C11 C13 1.539(4) .
C17 N17 1.279(4) .
C17 S18 1.747(3) .
N17 C20 1.490(3) .
S18 C19 1.807(4) .
C19 C20 1.545(4) .
C20 C21 1.542(4) .
C21 C23 1.524(4) .
C21 C24 1.527(4) .
C21 C22 1.541(4) .
Co' N1' 2.034(3) .
Co' Cl1' 2.2502(7) 2_665
Co' Cl1' 2.2502(7) .
Co' N7' 2.327(2) .
Co' N7' 2.327(2) 2_665
N1' C2' 1.344(3) 2_665
N1' C2' 1.344(3) .
C2' C3' 1.383(4) .
C2' C7' 1.478(4) .
C3' C4' 1.382(4) .
C4' C3' 1.382(4) 2_665
C7' N7' 1.270(4) .
C7' S8' 1.749(3) .
N7' C10' 1.489(3) .
S8' C9' 1.811(3) .
C9' C10' 1.539(4) .
C10' C11' 1.547(4) .
C11' C12' 1.522(4) .
C11' C14' 1.523(4) .
C11' C13' 1.532(4) .
C30 Cl3 1.729(5) .
C30 Cl4 1.849(7) .
C30' Cl3' 1.785(12) .
C30' Cl4' 1.806(12) .
